data_4301061
loop_
_publ_author_name
'Adams, Nico'
'Bigmore, Helen R.'
'Blundell, Timothy L.'
'Boyd, Catherine L.'
'Dubberley, Stuart R.'
'Sealey, Andrew J.'
'Cowley, Andrew R.'
'Skinner, Michael E. G.'
'Mountford, Philip'

_publ_section_title
;
 New Titanium Imido Synthons: Syntheses and Supramolecular Structures
;
_journal_coden_ASTM INOCAJ
_journal_issue 8
_journal_name_full 'Inorganic Chemistry'
_journal_page_first 2882
_journal_page_last 2894
_journal_paper_doi 10.1021/ic050011z
_journal_volume 44
_journal_year 2005
_chemical_compound_source '[Ti(N-t-Bu)Cl2(py)3] + C6F5NH2'
_chemical_formula_moiety ' C32 H20 Cl2 F10 N6 Ti2 '
_chemical_formula_sum 'C32 H20 Cl2 F10 N6 Ti2'
_chemical_formula_weight 916.14
_chemical_name_systematic '[Ti2(NC6F5)2Cl2(mu-Cl)2(NC5H5)4]'
_space_group_IT_number 14
_symmetry_cell_setting monoclinic
_symmetry_space_group_name_Hall '-P 2yn'
_symmetry_space_group_name_H-M 'P 1 21/n 1'
_atom_sites_solution_hydrogens geom
_atom_sites_solution_primary direct
_cell_angle_alpha 90.00
_cell_angle_beta 103.425(1)
_cell_angle_gamma 90.00
_cell_formula_units_Z 2
_cell_length_a 7.2324(2)
_cell_length_b 18.1474(5)
_cell_length_c 13.7813(3)
_cell_measurement_reflns_used 3116
_cell_measurement_temperature 150
_cell_measurement_theta_max 25.350
_cell_measurement_theta_min 2.910
_cell_volume 1759.36(8)
_computing_cell_refinement
;

KappaCCD software 'DENZO' (Otwinowski & Minor, 1996)

;
_computing_data_collection
;

KappaCCD software 'Collect' (Nonius, 2000)

;
_computing_data_reduction
;

KappaCCD software 'DENZO' (Otwinowski & Minor, 1996)

;
_computing_molecular_graphics 'CAMERON (Watkin, Prout and Pearce, 1996)'
_computing_publication_material
;

CRYSTALS Issue 10 (Watkin et al, 1996)

;
_computing_structure_refinement
;

CRYSTALS Issue 10 (Watkin et al, 1996)

;
_computing_structure_solution 'SIR92 (Altomare, et al, 1994)'
_diffrn_ambient_temperature 150
_diffrn_measurement_device_type 'Nonius KappaCCD'
_diffrn_measurement_method 2\q/\w
_diffrn_radiation_type 'Mo K\a'
_diffrn_radiation_wavelength 0.71073
_diffrn_reflns_av_R_equivalents 0.01
_diffrn_reflns_av_sigmaI/netI 0.0746
_diffrn_reflns_limit_h_max 8
_diffrn_reflns_limit_h_min -8
_diffrn_reflns_limit_k_max 21
_diffrn_reflns_limit_k_min -21
_diffrn_reflns_limit_l_max 16
_diffrn_reflns_limit_l_min -16
_diffrn_reflns_number 5740
_diffrn_reflns_theta_max 25.32
_diffrn_reflns_theta_min 2.94
_diffrn_standards_decay_% 'not measured'
_diffrn_standards_interval_count 'not measured'
_diffrn_standards_interval_time 'not measured'
_diffrn_standards_number 'not measured'
_exptl_absorpt_coefficient_mu 0.84
_exptl_absorpt_correction_T_max 0.845
_exptl_absorpt_correction_T_min 0.845
_exptl_absorpt_correction_type multi-scan
_exptl_crystal_colour red
_exptl_crystal_density_diffrn 1.73
_exptl_crystal_density_meas ?
_exptl_crystal_density_method .
_exptl_crystal_description block
_exptl_crystal_F_000 912
_exptl_crystal_size_max 0.30
_exptl_crystal_size_mid 0.20
_exptl_crystal_size_min 0.20
_refine_diff_density_max 0.27
_refine_diff_density_min -0.33
_refine_ls_abs_structure_Flack 0
_refine_ls_extinction_coef 47.4(72)
_refine_ls_extinction_method
;

 Larson 1970 Crystallographic Computing eq 22

;
_refine_ls_goodness_of_fit_obs 0.4836
_refine_ls_hydrogen_treatment 'riding model'
_refine_ls_matrix_type full
_refine_ls_number_parameters 245
_refine_ls_number_reflns 2411
_refine_ls_number_restraints 0
_refine_ls_R_factor_obs 0.0294
_refine_ls_shift/esd_max 0.0043
_refine_ls_structure_factor_coef F
_refine_ls_weighting_scheme unit
_refine_ls_wR_factor_obs 0.0407
_reflns_limit_h_max 8
_reflns_limit_h_min -8
_reflns_limit_k_max 21
_reflns_limit_k_min 0
_reflns_limit_l_max 16
_reflns_limit_l_min 0
_reflns_number_observed 2411
_reflns_number_total 3196
_reflns_observed_criterion >3.00\s(I)
_cod_data_source_file ic050011zsi20050104_034133_1.cif
_cod_data_source_block COMPOUND_17
_cod_depositor_comments
;
The following automatic conversions were performed:
'_symmetry_cell_setting' value 'Monoclinic ' changed to 'monoclinic'
according to '/home/saulius/struct/CIF-dictionaries/cif_core.dic'
dictionary named 'cif_core.dic' version 2.4.1 from 2010-06-29.

Automatic conversion script
Id: cif_fix_enum 1527 2010-12-29 10:47:43Z saulius 

The following automatic conversions were performed:

'_refine_ls_weighting_scheme' value 'unit weights' was changed to
'unit'.

Automatic conversion script
Id: cif_fix_values 3143 2015-03-26 13:38:13Z robertas 

The following automatic conversions were performed:

'_atom_sites_solution_primary' value 'direct methods' was changed to
'direct'.

'_atom_sites_solution_hydrogens' value 'geometric' was changed to
'geom'.

Automatic conversion script
Id: cif_fix_values 6452 2018-10-05 10:23:21Z andrius 

The following automatic conversions were performed:

data name '_diffrn_measurement_device-type' was replaced with
'_diffrn_measurement_device_type' as specified in the replacement
file 'data/replacement-values/replacement_tags.lst'.

Automatic conversion script
Id: cif_correct_tags 9268 2022-04-12 08:56:07Z antanas 
;
_cod_original_cell_volume 1759.4
_cod_original_sg_symbol_H-M 'P 1 21/n 1 '
_cod_original_formula_sum ' C32 H20 Cl2 F10 N6 Ti2 '
_cod_database_code 4301061

loop_
_symmetry_equiv_pos_as_xyz
x,y,z
-x,-y,-z
-x+1/2,y+1/2,-z+1/2
x+1/2,-y+1/2,z+1/2

loop_
_atom_site_aniso_label
_atom_site_aniso_U_11
_atom_site_aniso_U_22
_atom_site_aniso_U_33
_atom_site_aniso_U_23
_atom_site_aniso_U_13
_atom_site_aniso_U_12
Ti1 0.0226(3) 0.0163(3) 0.0236(3) 0.0002(3) 0.0073(3) 0.0006(3)
Cl1 0.0305(5) 0.0273(5) 0.0308(5) 0.0044(4) 0.0040(4) 0.0063(4)
Cl2 0.0226(4) 0.0201(4) 0.0273(5) 0.0015(4) 0.0079(4) 0.0040(4)
N1 0.027(2) 0.020(2) 0.025(2) 0.000(1) 0.009(1) -0.001(1)
N2 0.024(2) 0.021(2) 0.026(2) 0.001(1) 0.009(1) 0.000(1)
N3 0.029(2) 0.025(2) 0.022(2) 0.000(1) 0.004(1) -0.003(1)
C1 0.021(2) 0.025(2) 0.025(2) 0.002(2) 0.006(2) 0.002(2)
C2 0.028(2) 0.027(2) 0.035(2) 0.004(2) 0.012(2) 0.007(2)
C3 0.024(2) 0.035(2) 0.043(2) 0.016(2) 0.011(2) 0.004(2)
C4 0.025(2) 0.053(3) 0.030(2) 0.012(2) 0.012(2) 0.007(2)
C5 0.028(2) 0.047(3) 0.025(2) -0.002(2) 0.007(2) 0.011(2)
C6 0.027(2) 0.028(2) 0.026(2) 0.003(2) 0.005(2) 0.002(2)
C7 0.024(2) 0.021(2) 0.036(2) -0.003(2) 0.012(2) 0.000(2)
C8 0.032(2) 0.019(2) 0.053(3) -0.005(2) 0.014(2) 0.004(2)
C9 0.032(2) 0.022(2) 0.042(2) -0.001(2) 0.006(2) -0.006(2)
C10 0.022(2) 0.029(2) 0.041(2) -0.001(2) 0.007(2) -0.002(2)
C11 0.024(2) 0.025(2) 0.042(2) -0.002(2) 0.010(2) 0.003(2)
C12 0.030(2) 0.037(2) 0.033(2) -0.001(2) 0.004(2) -0.007(2)
C13 0.039(3) 0.055(3) 0.039(3) 0.004(2) 0.001(2) -0.019(2)
C14 0.066(3) 0.036(3) 0.032(2) -0.001(2) 0.005(2) -0.024(2)
C15 0.066(3) 0.027(2) 0.035(2) -0.004(2) 0.019(2) -0.009(2)
C16 0.045(2) 0.021(2) 0.031(2) -0.001(2) 0.013(2) -0.003(2)
F1 0.053(2) 0.023(1) 0.052(2) 0.001(1) 0.025(1) 0.001(1)
F2 0.043(1) 0.042(2) 0.065(2) 0.025(1) 0.026(1) 0.001(1)
F3 0.046(2) 0.078(2) 0.034(1) 0.018(1) 0.021(1) 0.010(1)
F4 0.052(2) 0.056(2) 0.030(1) -0.010(1) 0.014(1) 0.009(1)
F5 0.050(2) 0.027(1) 0.032(1) -0.003(1) 0.012(1) -0.000(1)

loop_
_atom_site_label
_atom_site_fract_x
_atom_site_fract_y
_atom_site_fract_z
_atom_site_U_iso_or_equiv
_atom_site_occupancy
_atom_site_thermal_displace_type
Ti1 0.47783(9) 0.03059(4) 0.35868(5) 0.0205 1.0000 Uani
Cl1 0.2210(1) 0.10270(5) 0.27683(7) 0.0301 1.0000 Uani
Cl2 0.6912(1) -0.04252(5) 0.48633(7) 0.0230 1.0000 Uani
N1 0.5942(4) 0.0248(2) 0.2633(2) 0.0235 1.0000 Uani
N2 0.6482(4) 0.1277(2) 0.4234(2) 0.0231 1.0000 Uani
N3 0.3120(4) -0.0721(2) 0.3208(2) 0.0258 1.0000 Uani
C1 0.6630(5) 0.0359(2) 0.1800(3) 0.0234 1.0000 Uani
C2 0.7103(5) 0.1058(2) 0.1510(3) 0.0292 1.0000 Uani
C3 0.7724(5) 0.1177(2) 0.0655(3) 0.0332 1.0000 Uani
C4 0.7892(6) 0.0596(3) 0.0039(3) 0.0352 1.0000 Uani
C5 0.7454(6) -0.0106(2) 0.0297(3) 0.0330 1.0000 Uani
C6 0.6847(5) -0.0218(2) 0.1161(3) 0.0272 1.0000 Uani
C7 0.5720(5) 0.1898(2) 0.4506(3) 0.0263 1.0000 Uani
C8 0.6761(6) 0.2533(2) 0.4759(3) 0.0344 1.0000 Uani
C9 0.8658(6) 0.2538(2) 0.4738(3) 0.0323 1.0000 Uani
C10 0.9470(6) 0.1903(2) 0.4483(3) 0.0310 1.0000 Uani
C11 0.8350(5) 0.1287(2) 0.4237(3) 0.0301 1.0000 Uani
C12 0.1272(6) -0.0788(2) 0.3210(3) 0.0338 1.0000 Uani
C13 0.0309(7) -0.1448(3) 0.2967(3) 0.0453 1.0000 Uani
C14 0.1245(7) -0.2051(3) 0.2708(3) 0.0459 1.0000 Uani
C15 0.3116(7) -0.1984(2) 0.2692(3) 0.0415 1.0000 Uani
C16 0.4009(6) -0.1320(2) 0.2944(3) 0.0315 1.0000 Uani
F1 0.6922(4) 0.1645(1) 0.2074(2) 0.0404 1.0000 Uani
F2 0.8136(4) 0.1865(1) 0.0406(2) 0.0482 1.0000 Uani
F3 0.8474(4) 0.0712(2) -0.0809(2) 0.0506 1.0000 Uani
F4 0.7597(4) -0.0676(2) -0.0304(2) 0.0452 1.0000 Uani
F5 0.6393(4) -0.0906(1) 0.1374(2) 0.0360 1.0000 Uani
H71 0.4234(5) 0.1898(2) 0.4526(3) 0.0343 1.0000 Uiso
H81 0.6098(6) 0.3023(2) 0.4973(3) 0.0419 1.0000 Uiso
H91 0.9497(6) 0.3034(2) 0.4919(3) 0.0401 1.0000 Uiso
H101 1.0962(6) 0.1888(2) 0.4476(3) 0.0390 1.0000 Uiso
H111 0.8996(5) 0.0789(2) 0.4037(3) 0.0382 1.0000 Uiso
H121 0.0517(6) -0.0316(2) 0.3405(3) 0.0431 1.0000 Uiso
H131 -0.1179(7) -0.1489(3) 0.2982(3) 0.0566 1.0000 Uiso
H141 0.0507(8) -0.2569(3) 0.2521(3) 0.0554 1.0000 Uiso
H151 0.3886(7) -0.2448(2) 0.2484(3) 0.0516 1.0000 Uiso
H161 0.5496(6) -0.1273(2) 0.2932(3) 0.0400 1.0000 Uiso

loop_
_atom_type_symbol
_atom_type_scat_dispersion_real
_atom_type_scat_dispersion_imag
_atom_type_scat_Cromer_Mann_a1
_atom_type_scat_Cromer_Mann_b1
_atom_type_scat_Cromer_Mann_a2
_atom_type_scat_Cromer_Mann_b2
_atom_type_scat_Cromer_Mann_a3
_atom_type_scat_Cromer_Mann_b3
_atom_type_scat_Cromer_Mann_a4
_atom_type_scat_Cromer_Mann_b4
_atom_type_scat_Cromer_Mann_c
_atom_type_scat_source
'C   ' 0.0020 0.0020 2.3100 20.8439 1.0200 10.2075 1.5886 0.5687 0.8650 51.6512 0.2156 International_Tables_Vol_IV_Table_2.2B
'H   ' 0.0000 0.0000 0.4930 10.5109 0.3229 26.1257 0.1402 3.1424 0.0408 57.7997 0.0030 International_Tables_Vol_IV_Table_2.2B
'Cl  ' 0.1320 0.1590 11.4604 0.0104 7.1964 1.1662 6.2556 18.5194 1.6455 47.7784 -9.5574 International_Tables_Vol_IV_Table_2.2B
'Ti  ' 0.2480 0.4460 9.7595 7.8508 7.3558 0.5000 1.6991 35.6338 1.9021 116.1050 1.2807 International_Tables_Vol_IV_Table_2.2B
'F   ' 0.0140 0.0100 3.5392 10.2825 2.6412 4.2944 1.5170 0.2615 1.0243 26.1476 0.2776 International_Tables_Vol_IV_Table_2.2B
'N   ' 0.0040 0.0030 12.2126 0.0057 3.1322 9.8933 2.0125 28.9975 1.1663 0.5826 -11.5290 International_Tables_Vol_IV_Table_2.2B

loop_
_geom_angle_atom_site_label_1
_geom_angle_site_symmetry_1
_geom_angle_atom_site_label_2
_geom_angle_site_symmetry_2
_geom_angle_atom_site_label_3
_geom_angle_site_symmetry_3
_geom_angle
_geom_angle_publ_flag
Cl1 . Ti1 . Cl2 . 161.69(4) yes
Cl1 . Ti1 . Cl2 2_656 83.22(4) yes
Cl2 . Ti1 . Cl2 2_656 78.50(3) yes
Cl1 . Ti1 . N1 . 98.1(1) yes
Cl2 . Ti1 . N1 . 100.2(1) yes
Cl2 2_656 Ti1 . N1 . 177.5(1) yes
Cl1 . Ti1 . N2 . 93.11(9) yes
Cl2 . Ti1 . N2 . 86.73(8) yes
Cl2 2_656 Ti1 . N2 . 85.94(8) yes
N1 . Ti1 . N2 . 91.8(1) yes
Cl1 . Ti1 . N3 . 91.77(9) yes
Cl2 . Ti1 . N3 . 85.98(9) yes
Cl2 2_656 Ti1 . N3 . 86.24(8) yes
N1 . Ti1 . N3 . 95.9(1) yes
N2 . Ti1 . N3 . 170.2(1) yes
Ti1 . Cl2 . Ti1 2_656 101.50(3) yes
Ti1 . N1 . C1 . 165.9(3) yes
Ti1 . N2 . C7 . 123.6(2) yes
Ti1 . N2 . C11 . 118.3(3) yes
C7 . N2 . C11 . 117.5(3) yes
Ti1 . N3 . C12 . 124.1(3) yes
Ti1 . N3 . C16 . 118.3(3) yes
C12 . N3 . C16 . 117.5(3) yes
N1 . C1 . C2 . 122.4(3) yes
N1 . C1 . C6 . 122.3(3) yes
C2 . C1 . C6 . 115.3(3) yes
C1 . C2 . C3 . 122.7(4) yes
C1 . C2 . F1 . 119.5(3) yes
C3 . C2 . F1 . 117.9(4) yes
C2 . C3 . C4 . 120.2(4) yes
C2 . C3 . F2 . 120.0(4) yes
C4 . C3 . F2 . 119.8(4) yes
C3 . C4 . C5 . 119.4(4) yes
C3 . C4 . F3 . 120.4(4) yes
C5 . C4 . F3 . 120.3(4) yes
C4 . C5 . C6 . 119.8(4) yes
C4 . C5 . F4 . 119.8(4) yes
C6 . C5 . F4 . 120.4(4) yes
C1 . C6 . C5 . 122.7(4) yes
C1 . C6 . F5 . 119.3(3) yes
C5 . C6 . F5 . 118.0(4) yes
N2 . C7 . C8 . 122.5(3) yes
C7 . C8 . C9 . 119.2(4) yes
C8 . C9 . C10 . 119.0(4) yes
C9 . C10 . C11 . 118.8(4) yes
N2 . C11 . C10 . 122.9(4) yes
N3 . C12 . C13 . 121.4(4) yes
C12 . C13 . C14 . 120.0(4) yes
C13 . C14 . C15 . 118.9(4) yes
C14 . C15 . C16 . 118.9(4) yes
N3 . C16 . C15 . 123.2(4) yes

loop_
_geom_bond_atom_site_label_1
_geom_bond_site_symmetry_1
_geom_bond_atom_site_label_2
_geom_bond_site_symmetry_2
_geom_bond_distance
_geom_bond_publ_flag
Ti1 . Cl1 . 2.337(1) yes
Ti1 . Cl2 . 2.445(1) yes
Ti1 . Cl2 2_656 2.705(1) yes
Ti1 . N1 . 1.720(3) yes
Ti1 . N2 . 2.216(3) yes
Ti1 . N3 . 2.212(3) yes
N1 . C1 . 1.368(5) yes
N2 . C7 . 1.344(5) yes
N2 . C11 . 1.351(5) yes
N3 . C12 . 1.343(5) yes
N3 . C16 . 1.355(5) yes
C1 . C2 . 1.397(5) yes
C1 . C6 . 1.399(5) yes
C2 . C3 . 1.371(6) yes
C2 . F1 . 1.343(5) yes
C3 . C4 . 1.376(6) yes
C3 . F2 . 1.346(5) yes
C4 . C5 . 1.380(6) yes
C4 . F3 . 1.348(4) yes
C5 . C6 . 1.376(5) yes
C5 . F4 . 1.343(5) yes
C6 . F5 . 1.342(4) yes
C7 . C8 . 1.377(5) yes
C8 . C9 . 1.379(6) yes
C9 . C10 . 1.375(6) yes
C10 . C11 . 1.375(5) yes
C12 . C13 . 1.387(6) yes
C13 . C14 . 1.376(7) yes
C14 . C15 . 1.364(7) yes
C15 . C16 . 1.374(6) yes
